data_4516774
loop_
_publ_author_name
'Karimov, Rashad R.'
'Sharma, Ankit'
'Hartwig, John F.'

_publ_section_title
;
 Late Stage Azidation of Complex Molecules.
;
_journal_issue 10
_journal_name_full 'ACS central science'
_journal_page_first 715
_journal_page_last 724
_journal_paper_doi 10.1021/acscentsci.6b00214
_journal_volume 2
_journal_year 2016
_chemical_absolute_configuration ad
_chemical_formula_sum 'C15 H25 N3 O'
_chemical_formula_weight 263.38
_chemical_name_common azide_3i
_chemical_name_systematic azide_3i
_space_group.centring_type primitive

_space_group_crystal_system orthorhombic
_space_group_IT_number 19
_space_group_name_Hall 'P 2ac 2ab'
_space_group_name_H-M_alt 'P 21 21 21'
_atom_sites_solution_hydrogens geom
_atom_sites_solution_primary iterative
_atom_sites_solution_secondary difmap
_audit_creation_method SHELXL-2014/7
_cell_angle_alpha 90
_cell_angle_beta 90
_cell_angle_gamma 90
_cell_formula_units_Z 4
_cell_length_a 5.8607(3)
_cell_length_b 13.4039(7)
_cell_length_c 18.8487(10)
_cell_measurement_reflns_used 9860
_cell_measurement_temperature 100(2)
_cell_measurement_theta_max 68.18
_cell_measurement_theta_min 4.05
_cell_volume 1480.68(13)
_computing_cell_refinement 'Bruker SAINT'
_computing_data_collection 'Bruker APEX2'
_computing_data_reduction 'Bruker SAINT'
_computing_molecular_graphics ORTEP-32
_computing_publication_material WinGX
_computing_structure_refinement SHELXL-2014
_computing_structure_solution SHELXT-2014
_diffrn_ambient_temperature 100(2)
_diffrn_detector_area_resol_mean 8.366
_diffrn_measured_fraction_theta_full 1.000
_diffrn_measured_fraction_theta_max 0.998
_diffrn_measurement_device_type 'Bruker APEX-II CCD'
_diffrn_measurement_method '\f and \w scans'
_diffrn_radiation_type CuK\a
_diffrn_radiation_wavelength 1.54178
_diffrn_reflns_av_R_equivalents 0.0473
_diffrn_reflns_av_unetI/netI 0.0319
_diffrn_reflns_Laue_measured_fraction_full 1.000
_diffrn_reflns_Laue_measured_fraction_max 0.998
_diffrn_reflns_limit_h_max 5
_diffrn_reflns_limit_h_min -7
_diffrn_reflns_limit_k_max 16
_diffrn_reflns_limit_k_min -16
_diffrn_reflns_limit_l_max 22
_diffrn_reflns_limit_l_min -22
_diffrn_reflns_number 14137
_diffrn_reflns_point_group_measured_fraction_full 1.000
_diffrn_reflns_point_group_measured_fraction_max 0.997
_diffrn_reflns_theta_full 67.000
_diffrn_reflns_theta_max 68.241
_diffrn_reflns_theta_min 4.047
_diffrn_source 'microfocus rotating anode'
_exptl_absorpt_coefficient_mu 0.591
_exptl_absorpt_correction_T_max 0.929
_exptl_absorpt_correction_T_min 0.828
_exptl_absorpt_correction_type multi-scan
_exptl_absorpt_process_details SADABS
_exptl_crystal_colour colorless
_exptl_crystal_density_diffrn 1.181
_exptl_crystal_description plate
_exptl_crystal_F_000 576
_exptl_crystal_size_max 0.060
_exptl_crystal_size_mid 0.030
_exptl_crystal_size_min 0.030
_refine_diff_density_max 0.184
_refine_diff_density_min -0.148
_refine_diff_density_rms 0.032
_refine_ls_abs_structure_details
; 
 Flack x determined using 1058 quotients [(I+)-(I-)]/[(I+)+(I-)] 
 (Parsons, Flack and Wagner, Acta Cryst. B69 (2013) 249-259). 
;
_refine_ls_abs_structure_Flack 0.05(10)
_refine_ls_extinction_method none
_refine_ls_goodness_of_fit_ref 1.060
_refine_ls_hydrogen_treatment constr
_refine_ls_matrix_type full
_refine_ls_number_parameters 176
_refine_ls_number_reflns 2693
_refine_ls_number_restraints 0
_refine_ls_restrained_S_all 1.060
_refine_ls_R_factor_all 0.0309
_refine_ls_R_factor_gt 0.0300
_refine_ls_shift/su_max 0.000
_refine_ls_shift/su_mean 0.000
_refine_ls_structure_factor_coef Fsqd
_refine_ls_weighting_details 'w=1/[\s^2^(Fo^2^)+(0.0410P)^2^+0.2399P] where P=(Fo^2^+2Fc^2^)/3'
_refine_ls_weighting_scheme calc
_refine_ls_wR_factor_gt 0.0779
_refine_ls_wR_factor_ref 0.0785
_reflns_Friedel_coverage 0.697
_reflns_Friedel_fraction_full 1.000
_reflns_Friedel_fraction_max 0.996
_reflns_number_gt 2611
_reflns_number_total 2693
_reflns_threshold_expression 'I > 2\s(I)'
_cod_data_source_file oc6b00214_si_005.cif
_cod_data_source_block azide3i
_cod_database_code 4516774
_shelx_shelxl_version_number 2014/7
_shelx_space_group_comment
; 
The symmetry employed for this shelxl refinement is uniquely defined 
by the following loop, which should always be used as a source of 
symmetry information in preference to the above space-group names. 
They are only intended as comments. 
;
_shelx_estimated_absorpt_t_min 0.965
_shelx_estimated_absorpt_t_max 0.982

loop_
_space_group_symop_operation_xyz
'x, y, z'
'-x+1/2, -y, z+1/2'
'-x, y+1/2, -z+1/2'
'x+1/2, -y+1/2, -z'

loop_
_atom_site_label
_atom_site_type_symbol
_atom_site_fract_x
_atom_site_fract_y
_atom_site_fract_z
_atom_site_U_iso_or_equiv
_atom_site_adp_type
_atom_site_occupancy
_atom_site_site_symmetry_order
_atom_site_calc_flag
_atom_site_refinement_flags_posn
_atom_site_refinement_flags_adp
C1 C 0.4069(3) 0.48455(12) 0.63508(8) 0.0159(3) Uani 1 1 d . .
C2 C 0.4496(3) 0.42585(12) 0.70470(8) 0.0164(3) Uani 1 1 d . .
H2 H 0.5742 0.3765 0.6956 0.020 Uiso 1 1 calc R U
C3 C 0.5217(3) 0.49104(13) 0.76878(9) 0.0241(4) Uani 1 1 d . .
H3A H 0.6889 0.4946 0.7758 0.029 Uiso 1 1 calc R U
H3B H 0.4535 0.5586 0.7685 0.029 Uiso 1 1 calc R U
C4 C 0.4010(3) 0.41773(12) 0.81959(8) 0.0190(4) Uani 1 1 d . .
C5 C 0.2678(3) 0.37464(12) 0.75413(8) 0.0155(3) Uani 1 1 d . .
H5 H 0.1174 0.4092 0.7492 0.019 Uiso 1 1 calc R U
C6 C 0.2324(3) 0.26109(12) 0.75521(8) 0.0189(4) Uani 1 1 d . .
H6A H 0.3769 0.2294 0.7400 0.023 Uiso 1 1 calc R U
H6B H 0.2051 0.2408 0.8050 0.023 Uiso 1 1 calc R U
C7 C 0.0400(3) 0.21786(12) 0.70989(8) 0.0186(4) Uani 1 1 d . .
H7A H 0.0301 0.1451 0.7184 0.022 Uiso 1 1 calc R U
H7B H -0.1065 0.2481 0.7248 0.022 Uiso 1 1 calc R U
C8 C 0.0744(3) 0.23619(12) 0.63174(8) 0.0166(4) Uani 1 1 d . .
C9 C 0.0128(3) 0.33589(12) 0.60640(8) 0.0167(3) Uani 1 1 d . .
H9 H -0.0463 0.3816 0.6441 0.020 Uiso 1 1 calc R U
C10 C 0.1350(3) 0.38760(12) 0.54706(8) 0.0178(4) Uani 1 1 d . .
H10A H 0.0473 0.4475 0.5329 0.021 Uiso 1 1 calc R U
H10B H 0.1427 0.3424 0.5056 0.021 Uiso 1 1 calc R U
C11 C 0.3774(3) 0.41897(12) 0.56787(8) 0.0172(3) Uani 1 1 d . .
H11A H 0.4446 0.4555 0.5273 0.021 Uiso 1 1 calc R U
H11B H 0.4689 0.3576 0.5746 0.021 Uiso 1 1 calc R U
C12 C 0.2237(3) 0.56492(12) 0.64045(9) 0.0192(4) Uani 1 1 d . .
H12A H 0.2658 0.6128 0.6775 0.029 Uiso 1 1 calc R U
H12B H 0.0772 0.5340 0.6524 0.029 Uiso 1 1 calc R U
H12C H 0.2104 0.5996 0.5949 0.029 Uiso 1 1 calc R U
C13 C 0.2514(4) 0.46317(14) 0.87690(10) 0.0275(4) Uani 1 1 d . .
H13A H 0.1646 0.4103 0.9006 0.041 Uiso 1 1 calc R U
H13B H 0.1456 0.5110 0.8554 0.041 Uiso 1 1 calc R U
H13C H 0.3476 0.4975 0.9117 0.041 Uiso 1 1 calc R U
C14 C 0.5727(3) 0.34594(14) 0.85276(9) 0.0260(4) Uani 1 1 d . .
H14A H 0.6713 0.3825 0.8857 0.039 Uiso 1 1 calc R U
H14B H 0.6660 0.3158 0.8153 0.039 Uiso 1 1 calc R U
H14C H 0.4909 0.2934 0.8785 0.039 Uiso 1 1 calc R U
C15 C 0.2506(3) 0.17332(12) 0.59477(9) 0.0203(4) Uani 1 1 d . .
H15A H 0.2070 0.1029 0.5979 0.030 Uiso 1 1 calc R U
H15B H 0.3993 0.1831 0.6175 0.030 Uiso 1 1 calc R U
H15C H 0.2602 0.1931 0.5448 0.030 Uiso 1 1 calc R U
N1 N 0.6382(3) 0.53602(11) 0.62804(7) 0.0201(3) Uani 1 1 d . .
N2 N 0.6575(3) 0.59186(11) 0.57646(8) 0.0220(3) Uani 1 1 d . .
N3 N 0.6959(3) 0.64451(14) 0.53080(10) 0.0361(4) Uani 1 1 d . .
O1 O -0.1349(2) 0.25119(8) 0.59108(6) 0.0203(3) Uani 1 1 d . .

loop_
_atom_site_aniso_label
_atom_site_aniso_U_11
_atom_site_aniso_U_22
_atom_site_aniso_U_33
_atom_site_aniso_U_23
_atom_site_aniso_U_13
_atom_site_aniso_U_12
C1 0.0116(8) 0.0184(8) 0.0178(7) -0.0002(6) 0.0004(6) -0.0025(6)
C2 0.0132(8) 0.0199(8) 0.0160(8) -0.0015(6) -0.0007(6) 0.0002(7)
C3 0.0268(10) 0.0265(9) 0.0190(8) -0.0009(7) -0.0044(7) -0.0073(8)
C4 0.0210(9) 0.0211(8) 0.0148(7) -0.0025(6) -0.0015(7) -0.0006(7)
C5 0.0157(8) 0.0173(8) 0.0134(7) -0.0010(6) 0.0000(6) 0.0014(6)
C6 0.0225(10) 0.0183(8) 0.0160(7) 0.0009(6) -0.0003(7) 0.0005(7)
C7 0.0204(9) 0.0165(7) 0.0190(8) -0.0010(6) 0.0031(7) -0.0020(7)
C8 0.0128(8) 0.0189(8) 0.0182(8) -0.0021(6) -0.0005(7) -0.0024(6)
C9 0.0131(8) 0.0199(8) 0.0171(8) -0.0030(6) -0.0014(6) -0.0011(6)
C10 0.0177(9) 0.0198(8) 0.0157(8) -0.0010(6) -0.0022(6) 0.0008(7)
C11 0.0165(9) 0.0201(8) 0.0151(7) -0.0002(6) 0.0025(6) 0.0006(7)
C12 0.0169(9) 0.0190(8) 0.0215(8) -0.0007(6) 0.0019(7) 0.0005(7)
C13 0.0322(11) 0.0297(9) 0.0206(8) -0.0080(7) 0.0008(8) 0.0034(8)
C14 0.0261(10) 0.0316(9) 0.0201(8) -0.0008(7) -0.0054(7) 0.0040(8)
C15 0.0210(9) 0.0196(8) 0.0202(8) -0.0018(6) 0.0029(7) 0.0007(7)
N1 0.0164(8) 0.0236(7) 0.0202(7) 0.0030(6) 0.0006(6) -0.0034(6)
N2 0.0167(8) 0.0240(7) 0.0253(8) -0.0026(7) 0.0033(6) -0.0031(6)
N3 0.0370(11) 0.0381(9) 0.0332(9) 0.0109(8) 0.0075(8) -0.0090(8)
O1 0.0162(6) 0.0221(6) 0.0228(6) -0.0016(5) -0.0036(5) -0.0035(5)

loop_
_atom_type_symbol
_atom_type_description
_atom_type_scat_dispersion_real
_atom_type_scat_dispersion_imag
_atom_type_scat_source
C C 0.0181 0.0091 'International Tables Vol C Tables 4.2.6.8 and 6.1.1.4'
H H 0.0000 0.0000 'International Tables Vol C Tables 4.2.6.8 and 6.1.1.4'
N N 0.0311 0.0180 'International Tables Vol C Tables 4.2.6.8 and 6.1.1.4'
O O 0.0492 0.0322 'International Tables Vol C Tables 4.2.6.8 and 6.1.1.4'

loop_
_geom_angle_atom_site_label_1
_geom_angle_atom_site_label_2
_geom_angle_atom_site_label_3
_geom_angle
C12 C1 N1 108.16(13)
C12 C1 C2 114.59(14)
N1 C1 C2 99.18(12)
C12 C1 C11 112.10(14)
N1 C1 C11 106.49(13)
C2 C1 C11 114.93(13)
C3 C2 C1 114.68(13)
C3 C2 C5 88.23(12)
C1 C2 C5 127.85(14)
C3 C2 H2 107.9
C1 C2 H2 107.9
C5 C2 H2 107.9
C4 C3 C2 89.98(12)
C4 C3 H3A 113.6
C2 C3 H3A 113.6
C4 C3 H3B 113.6
C2 C3 H3B 113.6
H3A C3 H3B 110.9
C13 C4 C14 110.00(14)
C13 C4 C3 116.77(15)
C14 C4 C3 110.68(16)
C13 C4 C5 114.83(15)
C14 C4 C5 114.69(14)
C3 C4 C5 88.53(12)
C6 C5 C4 114.91(13)
C6 C5 C2 122.12(14)
C4 C5 C2 88.19(12)
C6 C5 H5 109.9
C4 C5 H5 109.9
C2 C5 H5 109.9
C7 C6 C5 117.89(14)
C7 C6 H6A 107.8
C5 C6 H6A 107.8
C7 C6 H6B 107.8
C5 C6 H6B 107.8
H6A C6 H6B 107.2
C8 C7 C6 112.69(14)
C8 C7 H7A 109.1
C6 C7 H7A 109.1
C8 C7 H7B 109.1
C6 C7 H7B 109.1
H7A C7 H7B 107.8
O1 C8 C9 59.74(10)
O1 C8 C15 114.24(13)
C9 C8 C15 121.96(14)
O1 C8 C7 115.05(14)
C9 C8 C7 115.77(14)
C15 C8 C7 116.95(14)
O1 C9 C8 59.98(10)
O1 C9 C10 119.78(13)
C8 C9 C10 123.23(15)
O1 C9 H9 114.4
C8 C9 H9 114.4
C10 C9 H9 114.4
C9 C10 C11 112.27(13)
C9 C10 H10A 109.1
C11 C10 H10A 109.1
C9 C10 H10B 109.1
C11 C10 H10B 109.1
H10A C10 H10B 107.9
C10 C11 C1 117.88(14)
C10 C11 H11A 107.8
C1 C11 H11A 107.8
C10 C11 H11B 107.8
C1 C11 H11B 107.8
H11A C11 H11B 107.2
C1 C12 H12A 109.5
C1 C12 H12B 109.5
H12A C12 H12B 109.5
C1 C12 H12C 109.5
H12A C12 H12C 109.5
H12B C12 H12C 109.5
C4 C13 H13A 109.5
C4 C13 H13B 109.5
H13A C13 H13B 109.5
C4 C13 H13C 109.5
H13A C13 H13C 109.5
H13B C13 H13C 109.5
C4 C14 H14A 109.5
C4 C14 H14B 109.5
H14A C14 H14B 109.5
C4 C14 H14C 109.5
H14A C14 H14C 109.5
H14B C14 H14C 109.5
C8 C15 H15A 109.5
C8 C15 H15B 109.5
H15A C15 H15B 109.5
C8 C15 H15C 109.5
H15A C15 H15C 109.5
H15B C15 H15C 109.5
N2 N1 C1 115.13(14)
N3 N2 N1 173.6(2)
C9 O1 C8 60.28(10)

loop_
_geom_bond_atom_site_label_1
_geom_bond_atom_site_label_2
_geom_bond_distance
C1 C12 1.524(2)
C1 N1 1.527(2)
C1 C2 1.550(2)
C1 C11 1.551(2)
C2 C3 1.549(2)
C2 C5 1.573(2)
C2 H2 1.0000
C3 C4 1.544(2)
C3 H3A 0.9900
C3 H3B 0.9900
C4 C13 1.518(2)
C4 C14 1.526(2)
C4 C5 1.570(2)
C5 C6 1.536(2)
C5 H5 1.0000
C6 C7 1.529(2)
C6 H6A 0.9900
C6 H6B 0.9900
C7 C8 1.507(2)
C7 H7A 0.9900
C7 H7B 0.9900
C8 O1 1.460(2)
C8 C9 1.464(2)
C8 C15 1.504(2)
C9 O1 1.456(2)
C9 C10 1.498(2)
C9 H9 1.0000
C10 C11 1.533(2)
C10 H10A 0.9900
C10 H10B 0.9900
C11 H11A 0.9900
C11 H11B 0.9900
C12 H12A 0.9800
C12 H12B 0.9800
C12 H12C 0.9800
C13 H13A 0.9800
C13 H13B 0.9800
C13 H13C 0.9800
C14 H14A 0.9800
C14 H14B 0.9800
C14 H14C 0.9800
C15 H15A 0.9800
C15 H15B 0.9800
C15 H15C 0.9800
N1 N2 1.232(2)
N2 N3 1.135(2)
